data_2243050
loop_
_publ_author_name
'Nguyen, Neilson'
'Lough, Alan J.'
'Fekl, Ulrich'

_publ_section_title
;
 A molybdenum tris(dithiolene) complex coordinates to three bound cobalt
 centers in three different ways
;
_journal_coeditor_code ZL2758
_journal_issue 8
_journal_name_full 'Acta Crystallographica Section E'
_journal_page_first 1261
_journal_page_last 1264
_journal_paper_doi 10.1107/S2056989019010363
_journal_volume 75
_journal_year 2019
_chemical_formula_iupac '[Co3 Mo (C4 F6 S2)2 (C6 H4 S2) (C O)6]'
_chemical_formula_moiety 'C20 H4 Co3 F12 Mo O6 S6'
_chemical_formula_sum 'C20 H4 Co3 F12 Mo O6 S6'
_chemical_formula_weight 1033.32
_chemical_name_systematic
(\m~3~-Benzene-1,2-dithiolato)hexacarbonylbis(\m~3~-1,1,1,4,4,4-hexafluorobut-2-ene-2,3-dithiolato)tricobaltmolybdenum
_space_group_crystal_system monoclinic
_space_group_IT_number 15
_space_group_name_Hall '-C 2yc'
_space_group_name_H-M_alt 'C 1 2/c 1'
_symmetry_space_group_name_Hall '-C 2yc'
_symmetry_space_group_name_H-M 'C 1 2/c 1'
_atom_sites_solution_hydrogens geom
_atom_sites_solution_primary direct
_atom_sites_solution_secondary difmap
_audit_creation_method SHELXL-2018/3
_cell_angle_alpha 90
_cell_angle_beta 115.3840(16)
_cell_angle_gamma 90
_cell_formula_units_Z 8
_cell_length_a 22.7465(5)
_cell_length_b 12.8779(5)
_cell_length_c 23.6033(6)
_cell_measurement_reflns_used 21250
_cell_measurement_temperature 150(2)
_cell_measurement_theta_max 27.5
_cell_measurement_theta_min 3.0
_cell_volume 6246.5(3)
_computing_cell_refinement
;
DENZO-SMN (Otwinowski & Minor, 1997)
;
_computing_data_collection
;
COLLECT (Nonius, 2002)
;
_computing_data_reduction
;
DENZO-SMN (Otwinowski & Minor, 1997)
;
_computing_molecular_graphics
;
PLATON (Spek, 2009)
;
_computing_publication_material
;
SHELXTL (Sheldrick, 2008)
;
_computing_structure_refinement
;
SHELXL2018 (Sheldrick, 2015)
;
_computing_structure_solution
;
SIR92 (Altomare <i>et al.</i>,  1994)
;
_diffrn_ambient_temperature 150(2)
_diffrn_detector_area_resol_mean 9
_diffrn_measured_fraction_theta_full 0.998
_diffrn_measured_fraction_theta_max 0.987
_diffrn_measurement_device_type 'Nonius KappaCCD'
_diffrn_measurement_method '\f scans and \w scans with \k offsets'
_diffrn_radiation_type MoK\a
_diffrn_radiation_wavelength 0.71073
_diffrn_reflns_av_R_equivalents 0.0455
_diffrn_reflns_av_unetI/netI 0.0555
_diffrn_reflns_limit_h_max 29
_diffrn_reflns_limit_h_min -29
_diffrn_reflns_limit_k_max 16
_diffrn_reflns_limit_k_min -16
_diffrn_reflns_limit_l_max 30
_diffrn_reflns_limit_l_min -30
_diffrn_reflns_number 21250
_diffrn_reflns_theta_full 25.242
_diffrn_reflns_theta_max 27.520
_diffrn_reflns_theta_min 2.959
_diffrn_source 'fine-focus sealed tube'
_exptl_absorpt_coefficient_mu 2.468
_exptl_absorpt_correction_T_max 0.798
_exptl_absorpt_correction_T_min 0.686
_exptl_absorpt_correction_type multi-scan
_exptl_absorpt_process_details
;
(SORTAV; Blessing, 1995)
;
_exptl_crystal_colour 'dark red'
_exptl_crystal_density_diffrn 2.198
_exptl_crystal_description needle
_exptl_crystal_F_000 3992
_exptl_crystal_size_max 0.320
_exptl_crystal_size_mid 0.120
_exptl_crystal_size_min 0.100
_refine_diff_density_max 1.094
_refine_diff_density_min -0.736
_refine_ls_extinction_method none
_refine_ls_goodness_of_fit_ref 1.072
_refine_ls_hydrogen_treatment constr
_refine_ls_matrix_type full
_refine_ls_number_parameters 489
_refine_ls_number_reflns 7102
_refine_ls_number_restraints 210
_refine_ls_restrained_S_all 1.074
_refine_ls_R_factor_all 0.0771
_refine_ls_R_factor_gt 0.0445
_refine_ls_shift/su_max 0.001
_refine_ls_shift/su_mean 0.000
_refine_ls_structure_factor_coef Fsqd
_refine_ls_weighting_details 'w=1/[\s^2^(Fo^2^)+(0.0540P)^2^+5.1797P] where P=(Fo^2^+2Fc^2^)/3'
_refine_ls_weighting_scheme calc
_refine_ls_wR_factor_gt 0.0972
_refine_ls_wR_factor_ref 0.1117
_reflns_number_gt 5019
_reflns_number_total 7102
_reflns_threshold_expression 'I > 2\s(I)'
_cod_data_source_file zl2758sup1.cif
_cod_data_source_block I
_cod_database_code 2243050
_shelx_space_group_comment
;
The symmetry employed for this shelxl refinement is uniquely defined
by the following loop, which should always be used as a source of
symmetry information in preference to the above space-group names.
They are only intended as comments.
;
_shelx_estimated_absorpt_t_min 0.506
_shelx_estimated_absorpt_t_max 0.790

loop_
_space_group_symop_operation_xyz
'x, y, z'
'-x, y, -z+1/2'
'x+1/2, y+1/2, z'
'-x+1/2, y+1/2, -z+1/2'
'-x, -y, -z'
'x, -y, z-1/2'
'-x+1/2, -y+1/2, -z'
'x+1/2, -y+1/2, z-1/2'

loop_
_atom_site_type_symbol
_atom_site_label
_atom_site_fract_x
_atom_site_fract_y
_atom_site_fract_z
_atom_site_U_iso_or_equiv
_atom_site_adp_type
_atom_site_calc_flag
_atom_site_occupancy
_atom_site_disorder_assembly
_atom_site_disorder_group
Mo Mo1 0.37011(2) 0.67610(3) 0.12477(2) 0.02586(11) Uani d 1 . .
Co Co1 0.32882(3) 0.85549(5) 0.15702(3) 0.03548(16) Uani d 1 . .
Co Co2 0.33267(3) 0.47117(5) 0.13309(3) 0.03083(16) Uani d 1 . .
Co Co3 0.45749(3) 0.63936(5) 0.08184(3) 0.02962(15) Uani d 1 . .
S S1 0.32447(5) 0.82941(9) 0.06212(5) 0.0297(2) Uani d 1 . .
S S2 0.36985(5) 0.72385(9) 0.22479(5) 0.0331(3) Uani d 1 . .
S S3 0.26312(5) 0.60667(9) 0.10435(5) 0.0296(2) Uani d 1 . .
S S4 0.45637(5) 0.54398(9) 0.16042(5) 0.0301(2) Uani d 1 . .
S S5 0.35447(5) 0.58534(9) 0.02990(5) 0.0295(2) Uani d 1 . .
S S6 0.47364(5) 0.76648(9) 0.15395(5) 0.0307(3) Uani d 1 . .
F F1 0.26591(12) 0.4072(2) -0.02994(12) 0.0493(7) Uani d 1 . .
F F2 0.35969(14) 0.3736(2) -0.02658(12) 0.0484(7) Uani d 1 . .
F F3 0.32346(13) 0.2830(2) 0.02808(12) 0.0456(7) Uani d 1 . .
F F4 0.41197(15) 0.2522(2) 0.14259(14) 0.0581(8) Uani d 1 . .
F F5 0.46739(15) 0.3033(2) 0.09356(15) 0.0588(8) Uani d 1 . .
F F6 0.49947(14) 0.3377(2) 0.19160(14) 0.0635(9) Uani d 1 . .
F F7 0.2282(2) 0.7313(7) 0.2705(2) 0.074(2) Uani d 0.703(7) A 1
F F8 0.3246(3) 0.7860(5) 0.3117(3) 0.0698(18) Uani d 0.703(7) A 1
F F9 0.3064(4) 0.6287(4) 0.3225(2) 0.0766(19) Uani d 0.703(7) A 1
F F7A 0.2573(8) 0.7953(11) 0.2754(6) 0.072(4) Uani d 0.297(7) A 2
F F8A 0.3435(5) 0.7165(15) 0.3305(4) 0.063(3) Uani d 0.297(7) A 2
F F9A 0.2537(7) 0.6372(10) 0.2967(5) 0.063(3) Uani d 0.297(7) A 2
F F10 0.1632(4) 0.5120(8) 0.1246(4) 0.055(2) Uani d 0.72(2) B 1
F F11 0.1431(3) 0.6580(6) 0.1565(6) 0.066(2) Uani d 0.72(2) B 1
F F12 0.1944(4) 0.5381(9) 0.2222(3) 0.068(2) Uani d 0.72(2) B 1
F F10A 0.1475(9) 0.558(2) 0.1103(7) 0.057(4) Uani d 0.28(2) B 2
F F11A 0.1543(10) 0.6471(14) 0.1877(12) 0.056(4) Uani d 0.28(2) B 2
F F12A 0.1972(10) 0.4990(14) 0.2037(10) 0.057(4) Uani d 0.28(2) B 2
O O1 0.3951(3) 1.0559(4) 0.2075(3) 0.112(2) Uani d 1 . .
O O2 0.19536(19) 0.9067(4) 0.1404(2) 0.0771(13) Uani d 1 . .
O O3 0.37570(16) 0.4528(3) 0.26994(14) 0.0486(9) Uani d 1 . .
O O4 0.23791(19) 0.2999(3) 0.09880(16) 0.0587(11) Uani d 1 . .
O O5 0.56008(17) 0.5074(3) 0.07720(17) 0.0586(10) Uani d 1 . .
O O6 0.4473(2) 0.7725(3) -0.02293(17) 0.0610(10) Uani d 1 . .
C C1 0.35680(19) 0.4568(3) 0.06092(19) 0.0304(10) Uani d 1 . .
C C2 0.41017(19) 0.4338(4) 0.1204(2) 0.0323(10) Uani d 1 . .
C C3 0.3269(2) 0.3798(4) 0.0090(2) 0.0372(11) Uani d 1 . .
C C4 0.4467(2) 0.3306(4) 0.1367(2) 0.0423(12) Uani d 1 . .
C C5 0.29505(19) 0.6793(4) 0.22259(18) 0.0309(10) Uani d 1 . .
C C6 0.25188(19) 0.6280(3) 0.17312(19) 0.0304(10) Uani d 1 . .
C C7 0.2880(2) 0.7059(4) 0.2817(2) 0.0437(12) Uani d 1 . .
C C8 0.1880(2) 0.5842(4) 0.1692(2) 0.0435(12) Uani d 1 . .
C C9 0.3691(3) 0.9805(5) 0.1880(3) 0.0646(17) Uani d 1 . .
C C10 0.2465(3) 0.8898(4) 0.1474(2) 0.0495(13) Uani d 1 . .
C C11 0.3593(2) 0.4622(4) 0.2178(2) 0.0354(10) Uani d 1 . .
C C12 0.2757(2) 0.3625(4) 0.1124(2) 0.0409(11) Uani d 1 . .
C C13 0.5214(2) 0.5607(4) 0.0791(2) 0.0370(11) Uani d 1 . .
C C14 0.4513(2) 0.7229(4) 0.0182(2) 0.0410(11) Uani d 1 . .
C C15 0.45531(19) 0.8839(3) 0.11004(19) 0.0296(9) Uani d 1 . .
C C16 0.5057(2) 0.9503(4) 0.1170(2) 0.0398(11) Uani d 1 . .
H H16A 0.549037 0.934569 0.146045 0.048 Uiso calc 1 . .
C C17 0.4928(2) 1.0394(4) 0.0814(2) 0.0512(14) Uani d 1 . .
H H17A 0.527525 1.083894 0.085070 0.061 Uiso calc 1 . .
C C18 0.4294(2) 1.0649(4) 0.0401(2) 0.0442(12) Uani d 1 . .
H H18A 0.420821 1.127055 0.016168 0.053 Uiso calc 1 . .
C C19 0.3788(2) 0.9995(4) 0.0339(2) 0.0347(10) Uani d 1 . .
H H19A 0.335466 1.016576 0.005600 0.042 Uiso calc 1 . .
C C20 0.39134(19) 0.9089(3) 0.06908(19) 0.0291(9) Uani d 1 . .

loop_
_atom_site_aniso_label
_atom_site_aniso_U_11
_atom_site_aniso_U_22
_atom_site_aniso_U_33
_atom_site_aniso_U_12
_atom_site_aniso_U_13
_atom_site_aniso_U_23
Mo1 0.02129(18) 0.0321(2) 0.02433(19) -0.00421(15) 0.00990(15) -0.00087(15)
Co1 0.0354(3) 0.0368(4) 0.0387(3) -0.0013(3) 0.0202(3) -0.0033(3)
Co2 0.0325(3) 0.0345(4) 0.0287(3) -0.0072(3) 0.0162(3) -0.0013(2)
Co3 0.0259(3) 0.0351(4) 0.0308(3) -0.0016(3) 0.0149(2) 0.0027(3)
S1 0.0216(5) 0.0358(6) 0.0311(5) -0.0030(4) 0.0107(4) 0.0019(5)
S2 0.0278(5) 0.0441(7) 0.0269(5) -0.0067(5) 0.0112(4) -0.0048(5)
S3 0.0242(5) 0.0394(7) 0.0261(5) -0.0077(5) 0.0117(4) -0.0025(5)
S4 0.0286(5) 0.0344(6) 0.0283(5) -0.0017(5) 0.0130(4) 0.0029(5)
S5 0.0275(5) 0.0357(6) 0.0269(5) -0.0036(5) 0.0133(4) -0.0001(5)
S6 0.0229(5) 0.0362(7) 0.0304(5) -0.0045(4) 0.0088(4) 0.0008(5)
F1 0.0445(15) 0.0509(18) 0.0423(15) -0.0106(14) 0.0088(13) -0.0117(13)
F2 0.0626(17) 0.0540(19) 0.0453(15) -0.0151(15) 0.0391(14) -0.0152(13)
F3 0.0604(17) 0.0358(16) 0.0460(15) -0.0124(13) 0.0281(13) -0.0079(12)
F4 0.0690(19) 0.0357(17) 0.074(2) -0.0050(15) 0.0343(17) 0.0094(15)
F5 0.073(2) 0.0481(19) 0.072(2) 0.0172(16) 0.0474(18) 0.0034(15)
F6 0.0556(19) 0.0473(19) 0.0605(19) 0.0085(15) -0.0008(16) 0.0074(15)
F7 0.043(3) 0.130(6) 0.055(3) 0.008(3) 0.027(2) -0.032(4)
F8 0.092(4) 0.085(4) 0.054(3) -0.038(4) 0.051(3) -0.038(3)
F9 0.124(5) 0.081(4) 0.033(3) 0.019(4) 0.041(3) 0.012(3)
F7A 0.097(8) 0.077(8) 0.052(6) 0.022(7) 0.042(6) -0.017(6)
F8A 0.061(6) 0.106(9) 0.028(5) -0.005(7) 0.025(5) -0.006(6)
F9A 0.083(8) 0.081(7) 0.038(6) -0.025(7) 0.038(5) -0.011(5)
F10 0.045(4) 0.069(5) 0.063(4) -0.029(3) 0.035(3) -0.024(3)
F11 0.030(3) 0.084(4) 0.084(5) 0.006(2) 0.024(3) -0.006(4)
F12 0.062(3) 0.099(5) 0.053(3) -0.032(4) 0.035(3) 0.005(4)
F10A 0.031(6) 0.087(10) 0.052(7) -0.023(7) 0.017(5) -0.012(7)
F11A 0.044(7) 0.067(7) 0.072(9) -0.008(6) 0.039(7) -0.017(7)
F12A 0.055(6) 0.065(8) 0.063(8) -0.014(7) 0.036(6) 0.005(7)
O1 0.183(5) 0.076(4) 0.116(4) -0.071(4) 0.102(4) -0.047(3)
O2 0.058(2) 0.107(4) 0.082(3) 0.038(3) 0.045(2) 0.027(3)
O3 0.053(2) 0.063(3) 0.0311(18) 0.0045(18) 0.0197(16) 0.0060(16)
O4 0.078(3) 0.063(3) 0.051(2) -0.042(2) 0.043(2) -0.0207(19)
O5 0.052(2) 0.068(3) 0.069(2) 0.020(2) 0.0381(19) 0.012(2)
O6 0.091(3) 0.053(2) 0.054(2) -0.002(2) 0.045(2) 0.0113(19)
C1 0.031(2) 0.030(2) 0.034(2) -0.0034(19) 0.0177(19) -0.0025(19)
C2 0.033(2) 0.034(3) 0.035(2) -0.0041(19) 0.0195(19) -0.0018(19)
C3 0.039(3) 0.041(3) 0.037(2) -0.007(2) 0.022(2) -0.003(2)
C4 0.048(3) 0.032(3) 0.047(3) -0.007(2) 0.021(2) 0.000(2)
C5 0.027(2) 0.039(3) 0.028(2) -0.0028(19) 0.0126(18) 0.0002(19)
C6 0.027(2) 0.036(3) 0.031(2) 0.0008(19) 0.0146(19) 0.0010(19)
C7 0.044(3) 0.061(3) 0.032(2) -0.001(3) 0.022(2) -0.006(2)
C8 0.036(2) 0.059(3) 0.044(3) -0.010(2) 0.024(2) -0.002(2)
C9 0.098(5) 0.056(4) 0.065(4) -0.029(4) 0.059(4) -0.022(3)
C10 0.058(3) 0.049(3) 0.052(3) 0.010(3) 0.034(3) 0.003(3)
C11 0.036(2) 0.034(3) 0.039(3) -0.001(2) 0.019(2) 0.000(2)
C12 0.053(3) 0.046(3) 0.032(2) -0.009(3) 0.026(2) -0.008(2)
C13 0.034(2) 0.042(3) 0.040(3) 0.003(2) 0.020(2) 0.009(2)
C14 0.039(3) 0.045(3) 0.045(3) -0.001(2) 0.024(2) -0.005(2)
C15 0.029(2) 0.032(3) 0.030(2) -0.0031(18) 0.0144(19) -0.0032(18)
C16 0.026(2) 0.040(3) 0.048(3) -0.008(2) 0.011(2) 0.003(2)
C17 0.045(3) 0.042(3) 0.064(3) -0.017(2) 0.021(3) 0.005(3)
C18 0.043(3) 0.035(3) 0.050(3) -0.004(2) 0.016(2) 0.009(2)
C19 0.029(2) 0.036(3) 0.037(2) -0.002(2) 0.012(2) -0.003(2)
C20 0.026(2) 0.034(3) 0.029(2) -0.0074(18) 0.0129(18) -0.0057(19)

loop_
_atom_type_symbol
_atom_type_description
_atom_type_scat_dispersion_real
_atom_type_scat_dispersion_imag
_atom_type_scat_source
C C 0.0033 0.0016 'International Tables Vol C Tables 4.2.6.8 and 6.1.1.4'
H H 0.0000 0.0000 'International Tables Vol C Tables 4.2.6.8 and 6.1.1.4'
Co Co 0.3494 0.9721 'International Tables Vol C Tables 4.2.6.8 and 6.1.1.4'
F F 0.0171 0.0103 'International Tables Vol C Tables 4.2.6.8 and 6.1.1.4'
Mo Mo -1.6832 0.6857 'International Tables Vol C Tables 4.2.6.8 and 6.1.1.4'
O O 0.0106 0.0060 'International Tables Vol C Tables 4.2.6.8 and 6.1.1.4'
S S 0.1246 0.1234 'International Tables Vol C Tables 4.2.6.8 and 6.1.1.4'

loop_
_geom_angle_atom_site_label_1
_geom_angle_atom_site_label_2
_geom_angle_atom_site_label_3
_geom_angle
S5 Mo1 S1 88.52(4)
S5 Mo1 S3 84.34(4)
S1 Mo1 S3 92.75(4)
S5 Mo1 S2 163.43(4)
S1 Mo1 S2 101.96(4)
S3 Mo1 S2 82.39(4)
S5 Mo1 S6 103.47(4)
S1 Mo1 S6 83.85(4)
S3 Mo1 S6 171.36(4)
S2 Mo1 S6 90.52(4)
S5 Mo1 S4 76.17(4)
S1 Mo1 S4 147.71(4)
S3 Mo1 S4 113.36(4)
S2 Mo1 S4 100.13(4)
S6 Mo1 S4 72.66(4)
S5 Mo1 Co3 52.48(3)
S1 Mo1 Co3 96.23(3)
S3 Mo1 Co3 135.41(3)
S2 Mo1 Co3 137.11(3)
S6 Mo1 Co3 53.08(3)
S4 Mo1 Co3 51.93(3)
S5 Mo1 Co1 137.65(3)
S1 Mo1 Co1 50.87(3)
S3 Mo1 Co1 86.08(3)
S2 Mo1 Co1 51.09(3)
S6 Mo1 Co1 85.61(3)
S4 Mo1 Co1 144.34(3)
Co3 Mo1 Co1 131.93(2)
S5 Mo1 Co2 71.40(3)
S1 Mo1 Co2 138.35(3)
S3 Mo1 Co2 50.35(3)
S2 Mo1 Co2 92.44(3)
S6 Mo1 Co2 135.42(3)
S4 Mo1 Co2 63.03(3)
Co3 Mo1 Co2 99.20(2)
Co1 Mo1 Co2 128.84(2)
C10 Co1 C9 98.4(3)
C10 Co1 S1 107.95(16)
C9 Co1 S1 109.32(18)
C10 Co1 S2 111.11(17)
C9 Co1 S2 113.2(2)
S1 Co1 S2 115.44(5)
C10 Co1 Mo1 128.61(18)
C9 Co1 Mo1 132.8(2)
S1 Co1 Mo1 57.46(3)
S2 Co1 Mo1 57.97(3)
C12 Co2 C11 96.3(2)
C12 Co2 C2 110.5(2)
C11 Co2 C2 104.60(18)
C12 Co2 C1 97.04(18)
C11 Co2 C1 146.99(18)
C2 Co2 C1 42.40(16)
C12 Co2 S3 100.76(17)
C11 Co2 S3 103.81(15)
C2 Co2 S3 134.51(14)
C1 Co2 S3 103.14(13)
C12 Co2 S4 148.89(16)
C11 Co2 S4 86.51(14)
C2 Co2 S4 39.76(13)
C1 Co2 S4 66.97(12)
S3 Co2 S4 108.66(4)
C12 Co2 Mo1 154.70(16)
C11 Co2 Mo1 99.65(15)
C2 Co2 Mo1 84.29(13)
C1 Co2 Mo1 79.96(12)
S3 Co2 Mo1 56.37(3)
S4 Co2 Mo1 52.32(3)
C13 Co3 C14 94.7(2)
C13 Co3 S4 91.03(14)
C14 Co3 S4 174.25(15)
C13 Co3 S5 118.60(16)
C14 Co3 S5 92.28(15)
S4 Co3 S5 84.38(4)
C13 Co3 S6 124.00(15)
C14 Co3 S6 97.07(16)
S4 Co3 S6 80.22(4)
S5 Co3 S6 115.38(4)
C13 Co3 Mo1 150.72(14)
C14 Co3 Mo1 114.26(15)
S4 Co3 Mo1 60.00(3)
S5 Co3 Mo1 58.74(3)
S6 Co3 Mo1 59.27(3)
C20 S1 Co1 98.78(14)
C20 S1 Mo1 106.69(15)
Co1 S1 Mo1 71.67(4)
C5 S2 Co1 97.05(15)
C5 S2 Mo1 106.85(14)
Co1 S2 Mo1 70.94(3)
C6 S3 Co2 101.70(15)
C6 S3 Mo1 106.61(14)
Co2 S3 Mo1 73.29(3)
C2 S4 Co3 102.26(15)
C2 S4 Mo1 99.62(14)
Co3 S4 Mo1 68.07(3)
C2 S4 Co2 45.16(13)
Co3 S4 Co2 111.42(4)
Mo1 S4 Co2 64.65(3)
C1 S5 Co3 102.78(13)
C1 S5 Mo1 95.79(14)
Co3 S5 Mo1 68.78(3)
C15 S6 Co3 104.69(14)
C15 S6 Mo1 106.48(13)
Co3 S6 Mo1 67.65(3)
C2 C1 C3 124.1(4)
C2 C1 S5 116.8(3)
C3 C1 S5 110.6(3)
C2 C1 Co2 67.3(2)
C3 C1 Co2 124.2(3)
S5 C1 Co2 106.8(2)
C1 C2 C4 124.4(4)
C1 C2 S4 114.4(3)
C4 C2 S4 115.3(3)
C1 C2 Co2 70.3(2)
C4 C2 Co2 126.8(3)
S4 C2 Co2 95.1(2)
F3 C3 F1 106.5(3)
F3 C3 F2 106.4(4)
F1 C3 F2 106.0(3)
F3 C3 C1 114.4(4)
F1 C3 C1 111.2(4)
F2 C3 C1 111.9(4)
F4 C4 F6 106.2(4)
F4 C4 F5 107.4(4)
F6 C4 F5 107.0(4)
F4 C4 C2 113.9(4)
F6 C4 C2 110.4(4)
F5 C4 C2 111.5(4)
C6 C5 C7 126.2(4)
C6 C5 S2 121.5(3)
C7 C5 S2 112.3(3)
C5 C6 C8 124.2(4)
C5 C6 S3 122.6(3)
C8 C6 S3 113.3(3)
F7 C7 F9 108.1(5)
F8A C7 F7A 105.8(10)
F7 C7 F8 105.8(5)
F9 C7 F8 105.4(5)
F8A C7 F9A 107.0(9)
F7A C7 F9A 105.6(10)
F8A C7 C5 113.3(6)
F7 C7 C5 112.5(4)
F9 C7 C5 112.2(4)
F7A C7 C5 110.7(6)
F8 C7 C5 112.3(4)
F9A C7 C5 113.8(6)
F11A C8 F12A 105.5(11)
F11 C8 F10 107.2(5)
F11 C8 F12 107.0(6)
F10 C8 F12 105.6(6)
F11A C8 F10A 105.2(11)
F12A C8 F10A 106.5(11)
F11A C8 C6 115.3(9)
F12A C8 C6 111.9(9)
F11 C8 C6 111.6(5)
F10 C8 C6 112.1(5)
F12 C8 C6 112.9(5)
F10A C8 C6 111.8(9)
O1 C9 Co1 178.5(8)
O2 C10 Co1 177.0(6)
O3 C11 Co2 177.4(4)
O4 C12 Co2 176.0(5)
O5 C13 Co3 176.9(4)
O6 C14 Co3 177.6(5)
C16 C15 C20 120.3(4)
C16 C15 S6 118.8(3)
C20 C15 S6 120.9(3)
C17 C16 C15 119.5(4)
C17 C16 H16A 120.2
C15 C16 H16A 120.2
C16 C17 C18 120.8(4)
C16 C17 H17A 119.6
C18 C17 H17A 119.6
C19 C18 C17 119.7(4)
C19 C18 H18A 120.1
C17 C18 H18A 120.1
C18 C19 C20 120.1(4)
C18 C19 H19A 120.0
C20 C19 H19A 120.0
C19 C20 C15 119.6(4)
C19 C20 S1 118.7(3)
C15 C20 S1 121.8(3)

loop_
_geom_bond_atom_site_label_1
_geom_bond_atom_site_label_2
_geom_bond_distance
Mo1 S5 2.4134(11)
Mo1 S1 2.4179(11)
Mo1 S3 2.4391(10)
Mo1 S2 2.4420(11)
Mo1 S6 2.4461(11)
Mo1 S4 2.4571(11)
Mo1 Co3 2.6320(6)
Mo1 Co1 2.7224(7)
Mo1 Co2 2.8058(7)
Co1 C10 1.840(5)
Co1 C9 1.842(6)
Co1 S1 2.2247(12)
Co1 S2 2.2414(13)
Co2 C12 1.825(5)
Co2 C11 1.827(5)
Co2 C2 1.970(4)
Co2 C1 2.010(4)
Co2 S3 2.2556(13)
Co2 S4 2.7671(11)
Co3 C13 1.796(5)
Co3 C14 1.803(5)
Co3 S4 2.2338(12)
Co3 S5 2.2395(11)
Co3 S6 2.2749(13)
S1 C20 1.782(4)
S2 C5 1.775(4)
S3 C6 1.770(4)
S4 C2 1.777(4)
S5 C1 1.801(4)
S6 C15 1.779(4)
F1 C3 1.341(5)
F2 C3 1.344(5)
F3 C3 1.339(5)
F4 C4 1.324(5)
F5 C4 1.340(6)
F6 C4 1.339(5)
F7 C7 1.312(6)
F8 C7 1.324(6)
F9 C7 1.321(6)
F7A C7 1.322(10)
F8A C7 1.300(10)
F9A C7 1.324(9)
F10 C8 1.333(7)
F11 C8 1.332(7)
F12 C8 1.336(7)
F10A C8 1.341(12)
F11A C8 1.312(12)
F12A C8 1.329(12)
O1 C9 1.127(7)
O2 C10 1.125(6)
O3 C11 1.130(5)
O4 C12 1.122(5)
O5 C13 1.131(5)
O6 C14 1.133(6)
C1 C2 1.439(6)
C1 C3 1.494(6)
C2 C4 1.528(7)
C5 C6 1.335(6)
C5 C7 1.509(6)
C6 C8 1.524(6)
C15 C16 1.383(6)
C15 C20 1.396(6)
C16 C17 1.377(7)
C16 H16A 0.9500
C17 C18 1.390(7)
C17 H17A 0.9500
C18 C19 1.381(6)
C18 H18A 0.9500
C19 C20 1.389(6)
C19 H19A 0.9500

loop_
_geom_hbond_atom_site_label_D
_geom_hbond_atom_site_label_H
_geom_hbond_atom_site_label_A
_geom_hbond_site_symmetry_A
_geom_hbond_distance_DH
_geom_hbond_distance_HA
_geom_hbond_distance_DA
_geom_hbond_angle_DHA
C17 H17A O6 5_675 0.95 2.57 3.353(7) 140
C17 H17A F11 3_555 0.95 2.62 3.461(9) 148
C17 H17A F10A 3_555 0.95 2.55 3.29(2) 135

loop_
_geom_torsion_atom_site_label_1
_geom_torsion_atom_site_label_2
_geom_torsion_atom_site_label_3
_geom_torsion_atom_site_label_4
_geom_torsion
Co3 S5 C1 C2 20.2(3)
Mo1 S5 C1 C2 -49.3(3)
Co3 S5 C1 C3 -129.4(3)
Mo1 S5 C1 C3 161.1(3)
Co3 S5 C1 Co2 92.78(16)
Mo1 S5 C1 Co2 23.27(17)
C3 C1 C2 C4 4.9(7)
S5 C1 C2 C4 -140.2(4)
Co2 C1 C2 C4 121.8(4)
C3 C1 C2 S4 156.5(3)
S5 C1 C2 S4 11.4(4)
Co2 C1 C2 S4 -86.6(3)
C3 C1 C2 Co2 -116.9(4)
S5 C1 C2 Co2 98.0(3)
Co3 S4 C2 C1 -37.5(3)
Mo1 S4 C2 C1 32.0(3)
Co2 S4 C2 C1 70.6(3)
Co3 S4 C2 C4 116.8(3)
Mo1 S4 C2 C4 -173.7(3)
Co2 S4 C2 C4 -135.1(4)
Co3 S4 C2 Co2 -108.11(14)
Mo1 S4 C2 Co2 -38.65(16)
C2 C1 C3 F3 36.6(6)
S5 C1 C3 F3 -176.6(3)
Co2 C1 C3 F3 -47.6(5)
C2 C1 C3 F1 157.2(4)
S5 C1 C3 F1 -55.9(4)
Co2 C1 C3 F1 73.1(5)
C2 C1 C3 F2 -84.5(5)
S5 C1 C3 F2 62.4(4)
Co2 C1 C3 F2 -168.6(3)
C1 C2 C4 F4 -69.7(6)
S4 C2 C4 F4 138.9(3)
Co2 C2 C4 F4 20.4(6)
C1 C2 C4 F6 170.9(4)
S4 C2 C4 F6 19.5(5)
Co2 C2 C4 F6 -99.0(4)
C1 C2 C4 F5 52.1(6)
S4 C2 C4 F5 -99.3(4)
Co2 C2 C4 F5 142.3(3)
Co1 S2 C5 C6 73.6(4)
Mo1 S2 C5 C6 1.4(4)
Co1 S2 C5 C7 -106.8(3)
Mo1 S2 C5 C7 -178.9(3)
C7 C5 C6 C8 -2.0(7)
S2 C5 C6 C8 177.6(3)
C7 C5 C6 S3 176.7(4)
S2 C5 C6 S3 -3.7(6)
Co2 S3 C6 C5 79.7(4)
Mo1 S3 C6 C5 3.9(4)
Co2 S3 C6 C8 -101.5(3)
Mo1 S3 C6 C8 -177.3(3)
C6 C5 C7 F8A 153.6(10)
S2 C5 C7 F8A -26.0(11)
C6 C5 C7 F7 -37.8(8)
S2 C5 C7 F7 142.6(5)
C6 C5 C7 F9 84.4(7)
S2 C5 C7 F9 -95.2(5)
C6 C5 C7 F7A -87.7(11)
S2 C5 C7 F7A 92.7(10)
C6 C5 C7 F8 -157.0(6)
S2 C5 C7 F8 23.4(6)
C6 C5 C7 F9A 31.1(11)
S2 C5 C7 F9A -148.5(9)
C5 C6 C8 F11A 45.7(14)
S3 C6 C8 F11A -133.1(14)
C5 C6 C8 F12A -74.8(13)
S3 C6 C8 F12A 106.4(13)
C5 C6 C8 F11 78.1(8)
S3 C6 C8 F11 -100.7(7)
C5 C6 C8 F10 -161.6(7)
S3 C6 C8 F10 19.6(8)
C5 C6 C8 F12 -42.4(9)
S3 C6 C8 F12 138.8(7)
C5 C6 C8 F10A 165.8(14)
S3 C6 C8 F10A -13.0(14)
Co3 S6 C15 C16 -108.6(3)
Mo1 S6 C15 C16 -179.2(3)
Co3 S6 C15 C20 71.1(4)
Mo1 S6 C15 C20 0.5(4)
C20 C15 C16 C17 -2.5(7)
S6 C15 C16 C17 177.3(4)
C15 C16 C17 C18 2.0(8)
C16 C17 C18 C19 -0.9(8)
C17 C18 C19 C20 0.3(7)
C18 C19 C20 C15 -0.8(7)
C18 C19 C20 S1 177.5(4)
C16 C15 C20 C19 1.9(6)
S6 C15 C20 C19 -177.9(3)
C16 C15 C20 S1 -176.3(3)
S6 C15 C20 S1 3.9(5)
Co1 S1 C20 C19 -111.0(3)
Mo1 S1 C20 C19 175.6(3)
Co1 S1 C20 C15 67.2(4)
Mo1 S1 C20 C15 -6.2(4)

_cod_database_fobs_code 2243050
